data_4086540
loop_
_publ_author_name
'Vanicek, Stefan'
'Kopacka, Holger'
'Wurst, Klaus'
'M\"uller, Thomas'
'Hassenr\"uck, Christopher'
'Winter, Rainer F.'
'Bildstein, Benno'

_publ_section_title
;
 Monofunctionalized Cobaltocenium Compounds by Dediazoniation Reactions of
 Cobaltoceniumdiazonium Bis(hexafluorophosphate)
;
_journal_issue 12
_journal_name_full Organometallics
_journal_page_first 2101
_journal_paper_doi 10.1021/acs.organomet.6b00329
_journal_volume 35
_journal_year 2016
_chemical_formula_sum 'C26 H24.33 B0.67 Co F2 N P0.33'
_chemical_formula_weight 465.26
_space_group_crystal_system monoclinic
_space_group_IT_number 13
_space_group_name_Hall '-P 2yc'
_space_group_name_H-M_alt 'P 1 2/c 1'
_symmetry_space_group_name_Hall '-P 2yc'
_symmetry_space_group_name_H-M 'P 1 2/c 1'
_atom_sites_solution_hydrogens mixed
_audit_creation_method SHELXL-2014/7
_cell_angle_alpha 90
_cell_angle_beta 99.500(2)
_cell_angle_gamma 90
_cell_formula_units_Z 6
_cell_length_a 21.0498(9)
_cell_length_b 9.0223(4)
_cell_length_c 17.5494(8)
_cell_measurement_reflns_used 9346
_cell_measurement_temperature 193(2)
_cell_measurement_theta_max 25.7
_cell_measurement_theta_min 2.25
_cell_volume 3287.2(3)
_computing_cell_refinement 'Bruker SAINT-V 8.34A'
_computing_data_collection 'Bruker Apex II'
_computing_data_reduction 'Bruker SAINT-V 8.34A'
_computing_structure_refinement 'SHELXL-2014/7 (Sheldrick, 2014)'
_computing_structure_solution 'SHELXT-2014/4 (Sheldrick, 2014)'
_diffrn_ambient_temperature 193(2)
_diffrn_detector_area_resol_mean 10.4
_diffrn_measured_fraction_theta_full 0.999
_diffrn_measured_fraction_theta_max 0.999
_diffrn_measurement_device_type 'Bruker D8 QUEST PHOTON 100'
_diffrn_measurement_method '\f and \w scans'
_diffrn_radiation_monochromator 'multi layered optics'
_diffrn_radiation_type MoK\a
_diffrn_radiation_wavelength 0.71073
_diffrn_reflns_av_R_equivalents 0.0324
_diffrn_reflns_av_unetI/netI 0.0146
_diffrn_reflns_Laue_measured_fraction_full 0.999
_diffrn_reflns_Laue_measured_fraction_max 0.999
_diffrn_reflns_limit_h_max 25
_diffrn_reflns_limit_h_min -25
_diffrn_reflns_limit_k_max 10
_diffrn_reflns_limit_k_min -10
_diffrn_reflns_limit_l_max 21
_diffrn_reflns_limit_l_min -21
_diffrn_reflns_number 60036
_diffrn_reflns_point_group_measured_fraction_full 0.999
_diffrn_reflns_point_group_measured_fraction_max 0.999
_diffrn_reflns_theta_full 25.242
_diffrn_reflns_theta_max 25.299
_diffrn_reflns_theta_min 2.257
_diffrn_source 'Incoatec Microfocus'
_exptl_absorpt_coefficient_mu 0.837
_exptl_absorpt_correction_T_max 0.888
_exptl_absorpt_correction_T_min 0.812
_exptl_absorpt_correction_type multi-scan
_exptl_absorpt_process_details 'Bruker SADABS-2014/5)'
_exptl_crystal_colour orange
_exptl_crystal_density_diffrn 1.410
_exptl_crystal_description prism
_exptl_crystal_F_000 1444
_exptl_crystal_size_max 0.180
_exptl_crystal_size_mid 0.160
_exptl_crystal_size_min 0.150
_refine_diff_density_max 0.520
_refine_diff_density_min -0.532
_refine_diff_density_rms 0.051
_refine_ls_extinction_coef 0.0023(3)
_refine_ls_extinction_expression Fc^*^=kFc[1+0.001xFc^2^\l^3^/sin(2\q)]^-1/4^
_refine_ls_extinction_method 'SHELXL-2014/7 (Sheldrick 2014'
_refine_ls_goodness_of_fit_ref 1.048
_refine_ls_hydrogen_treatment mixed
_refine_ls_matrix_type full
_refine_ls_number_parameters 465
_refine_ls_number_reflns 5978
_refine_ls_number_restraints 4
_refine_ls_restrained_S_all 1.048
_refine_ls_R_factor_all 0.0473
_refine_ls_R_factor_gt 0.0394
_refine_ls_shift/su_max 0.000
_refine_ls_shift/su_mean 0.000
_refine_ls_structure_factor_coef Fsqd
_refine_ls_weighting_details 'w=1/[\s^2^(Fo^2^)+(0.0509P)^2^+2.5743P] where P=(Fo^2^+2Fc^2^)/3'
_refine_ls_weighting_scheme calc
_refine_ls_wR_factor_gt 0.1022
_refine_ls_wR_factor_ref 0.1070
_reflns_Friedel_coverage 0.000
_reflns_number_gt 5143
_reflns_number_total 5978
_reflns_threshold_expression 'I > 2\s(I)'
_cod_data_source_file om6b00329_si_002.cif
_cod_data_source_block 2b
_cod_depositor_comments 'Adding full bibliography for 4086540--4086543.cif.'
_cod_database_code 4086540
_shelx_shelxl_version_number 2014/7
_shelx_space_group_comment
;
The symmetry employed for this shelxl refinement is uniquely defined
by the following loop, which should always be used as a source of
symmetry information in preference to the above space-group names.
They are only intended as comments.
;
_shelx_estimated_absorpt_t_min 0.864
_shelx_estimated_absorpt_t_max 0.885

loop_
_space_group_symop_operation_xyz
'x, y, z'
'-x, y, -z+1/2'
'-x, -y, -z'
'x, -y, z-1/2'

loop_
_atom_site_label
_atom_site_type_symbol
_atom_site_fract_x
_atom_site_fract_y
_atom_site_fract_z
_atom_site_U_iso_or_equiv
_atom_site_adp_type
_atom_site_occupancy
_atom_site_site_symmetry_order
_atom_site_calc_flag
_atom_site_refinement_flags_posn
_atom_site_refinement_flags_adp
_atom_site_refinement_flags_occupancy
_atom_site_disorder_assembly
_atom_site_disorder_group
Co1 Co 0.11086(2) 0.24088(4) 0.54585(2) 0.04840(13) Uani 1 1 d . . . . .
N1 N 0.13372(10) 0.5809(3) 0.50758(13) 0.0476(5) Uani 1 1 d D . . . .
H1B H 0.1629(13) 0.622(3) 0.5458(15) 0.072(10) Uiso 1 1 d D . . . .
H1A H 0.1416(17) 0.589(4) 0.4589(12) 0.089(11) Uiso 1 1 d D . . . .
C1 C 0.1889(2) 0.1531(6) 0.6106(3) 0.1069(17) Uani 1 1 d . . . . .
H1 H 0.2079 0.1870 0.6605 0.128 Uiso 1 1 calc R U . . .
C2 C 0.1366(3) 0.0418(5) 0.5925(4) 0.130(2) Uani 1 1 d . . . . .
H2 H 0.1151 -0.0108 0.6275 0.156 Uiso 1 1 calc R U . . .
C3 C 0.12652(19) 0.0321(4) 0.5120(4) 0.1000(15) Uani 1 1 d . . . . .
H3 H 0.0958 -0.0305 0.4820 0.120 Uiso 1 1 calc R U . . .
C4 C 0.16679(18) 0.1249(4) 0.4836(3) 0.0819(11) Uani 1 1 d . . . . .
H4 H 0.1687 0.1377 0.4303 0.098 Uiso 1 1 calc R U . . .
C5 C 0.20412(15) 0.1969(4) 0.5417(3) 0.0769(10) Uani 1 1 d . . . . .
H5 H 0.2363 0.2678 0.5355 0.092 Uiso 1 1 calc R U . . .
C6 C 0.08629(14) 0.4274(3) 0.59949(16) 0.0531(7) Uani 1 1 d . . . . .
H6 H 0.1094 0.4636 0.6469 0.064 Uiso 1 1 calc R U . . .
C7 C 0.03679(15) 0.3197(4) 0.5911(2) 0.0743(10) Uani 1 1 d . . . . .
H7 H 0.0191 0.2750 0.6319 0.089 Uiso 1 1 calc R U . . .
C8 C 0.01843(13) 0.2905(4) 0.5119(3) 0.0741(10) Uani 1 1 d . . . . .
H8 H -0.0139 0.2224 0.4900 0.089 Uiso 1 1 calc R U . . .
C9 C 0.05604(12) 0.3792(3) 0.47025(16) 0.0516(6) Uani 1 1 d . . . . .
H9 H 0.0553 0.3775 0.4160 0.062 Uiso 1 1 calc R U . . .
C10 C 0.09523(11) 0.4716(3) 0.52444(13) 0.0385(5) Uani 1 1 d . . . . .
Co2 Co 0.49093(6) 1.06455(6) 0.25945(8) 0.0274(2) Uani 0.5 1 d . . P C .
C11 C 0.5205(2) 1.1663(3) 0.3543(2) 0.0806(12) Uani 1 1 d . . . . .
H11 H 0.4974 1.2489 0.3692 0.097 Uiso 1 1 calc R U . A 1
C12 C 0.5737(2) 1.1709(3) 0.3167(2) 0.0830(13) Uani 1 1 d . . . . .
H12 H 0.5947 1.2583 0.3037 0.100 Uiso 1 1 calc R U . C .
C13 C 0.59143(15) 1.0236(3) 0.30097(18) 0.0675(9) Uani 1 1 d . . . . .
H13 H 0.6257 0.9955 0.2750 0.081 Uiso 1 1 calc R U . C .
C14 C 0.54961(15) 0.9280(3) 0.33031(16) 0.0585(8) Uani 1 1 d . . . . .
H14 H 0.5494 0.8229 0.3270 0.070 Uiso 1 1 calc R U . B 1
C15 C 0.50753(17) 1.0158(3) 0.36594(16) 0.0618(8) Uani 0.5 1 d . . P C 1
H15 H 0.4755 0.9793 0.3934 0.074 Uiso 0.5 1 calc R U P C 1
N2 N 0.4725(2) 0.9751(6) 0.4021(3) 0.0534(11) Uani 0.5 1 d D . P C 2
H2A H 0.445(2) 1.041(5) 0.412(4) 0.068(19) Uiso 0.5 1 d D . P D 2
H2B H 0.462(3) 0.881(3) 0.398(4) 0.08(2) Uiso 0.5 1 d D . P E 2
C15A C 0.50753(17) 1.0158(3) 0.36594(16) 0.0618(8) Uani 0.5 1 d . . P C 2
B1 B 0.29870(11) 0.7566(2) 0.42880(12) 0.0251(4) Uani 1 1 d . . . . .
C16 C 0.23030(9) 0.7013(2) 0.37725(10) 0.0259(4) Uani 1 1 d . . . . .
C17 C 0.17691(10) 0.7928(3) 0.35503(12) 0.0355(5) Uani 1 1 d . . . . .
H17 H 0.1812 0.8961 0.3653 0.043 Uiso 1 1 calc R U . . .
C18 C 0.11744(11) 0.7388(3) 0.31838(14) 0.0460(6) Uani 1 1 d . . . . .
H18 H 0.0824 0.8051 0.3044 0.055 Uiso 1 1 calc R U . . .
C19 C 0.10939(11) 0.5905(3) 0.30254(13) 0.0453(6) Uani 1 1 d . . . . .
H19 H 0.0689 0.5535 0.2780 0.054 Uiso 1 1 calc R U . . .
C20 C 0.16105(11) 0.4953(3) 0.32278(12) 0.0407(5) Uani 1 1 d . . . . .
H20 H 0.1563 0.3924 0.3118 0.049 Uiso 1 1 calc R U . . .
C21 C 0.21988(10) 0.5509(2) 0.35923(11) 0.0323(4) Uani 1 1 d . . . . .
H21 H 0.2547 0.4837 0.3726 0.039 Uiso 1 1 calc R U . . .
C22 C 0.36038(9) 0.6804(2) 0.39804(11) 0.0260(4) Uani 1 1 d . . . . .
C23 C 0.35907(10) 0.6405(2) 0.32078(12) 0.0319(4) Uani 1 1 d . . . . .
H23 H 0.3202 0.6537 0.2854 0.038 Uiso 1 1 calc R U . . .
C24 C 0.41205(11) 0.5825(3) 0.29371(14) 0.0429(5) Uani 1 1 d . . . . .
H24 H 0.4088 0.5554 0.2409 0.051 Uiso 1 1 calc R U . . .
C25 C 0.46940(11) 0.5642(3) 0.34314(15) 0.0434(6) Uani 1 1 d . . . . .
H25 H 0.5058 0.5240 0.3248 0.052 Uiso 1 1 calc R U . . .
C26 C 0.47357(11) 0.6044(3) 0.41915(15) 0.0438(6) Uani 1 1 d . . . . .
H26 H 0.5132 0.5936 0.4535 0.053 Uiso 1 1 calc R U . . .
C27 C 0.41997(10) 0.6611(2) 0.44601(13) 0.0367(5) Uani 1 1 d . . . . .
H27 H 0.4239 0.6878 0.4989 0.044 Uiso 1 1 calc R U . . .
C28 C 0.31216(9) 0.9351(2) 0.42345(11) 0.0260(4) Uani 1 1 d . . . . .
C29 C 0.29734(11) 1.0155(2) 0.35458(12) 0.0363(5) Uani 1 1 d . . . . .
H29 H 0.2739 0.9677 0.3105 0.044 Uiso 1 1 calc R U . . .
C30 C 0.31548(12) 1.1624(3) 0.34807(13) 0.0428(5) Uani 1 1 d . . . . .
H30 H 0.3040 1.2125 0.3001 0.051 Uiso 1 1 calc R U . . .
C31 C 0.34974(11) 1.2362(2) 0.41007(13) 0.0381(5) Uani 1 1 d . . . . .
H31 H 0.3625 1.3364 0.4054 0.046 Uiso 1 1 calc R U . . .
C32 C 0.36513(11) 1.1615(2) 0.47920(13) 0.0379(5) Uani 1 1 d . . . . .
H32 H 0.3884 1.2108 0.5229 0.045 Uiso 1 1 calc R U . . .
C33 C 0.34675(10) 1.0146(2) 0.48530(12) 0.0331(5) Uani 1 1 d . . . . .
H33 H 0.3582 0.9658 0.5336 0.040 Uiso 1 1 calc R U . . .
C34 C 0.29333(9) 0.7029(2) 0.51732(11) 0.0262(4) Uani 1 1 d . . . . .
C35 C 0.26221(10) 0.7898(2) 0.56592(11) 0.0321(5) Uani 1 1 d . . . . .
H35 H 0.2486 0.8867 0.5496 0.039 Uiso 1 1 calc R U . . .
C36 C 0.25029(11) 0.7400(3) 0.63733(12) 0.0385(5) Uani 1 1 d . . . . .
H36 H 0.2288 0.8026 0.6684 0.046 Uiso 1 1 calc R U . . .
C37 C 0.26958(12) 0.6000(3) 0.66325(12) 0.0409(5) Uani 1 1 d . . . . .
H37 H 0.2614 0.5651 0.7118 0.049 Uiso 1 1 calc R U . . .
C38 C 0.30116(12) 0.5115(2) 0.61705(12) 0.0394(5) Uani 1 1 d . . . . .
H38 H 0.3152 0.4152 0.6342 0.047 Uiso 1 1 calc R U . . .
C39 C 0.31252(11) 0.5623(2) 0.54588(11) 0.0325(5) Uani 1 1 d . . . . .
H39 H 0.3342 0.4991 0.5153 0.039 Uiso 1 1 calc R U . . .
P1 P 0.0000 0.14526(13) 0.2500 0.0720(4) Uani 1 2 d S T P . .
F1 F 0.07145(13) 0.1461(3) 0.29281(19) 0.1428(12) Uani 1 1 d . . . . .
F2 F -0.0184(4) 0.2678(7) 0.3067(4) 0.205(5) Uani 0.8 1 d . . P F 1
F3 F 0.0173(2) 0.0220(6) 0.1952(3) 0.1364(19) Uani 0.8 1 d . . P F 1
F4 F 0.0000 -0.0200(17) 0.2500 0.23(3) Uani 0.2 2 d S T P F 2
F5 F 0.0000 0.3076(18) 0.2500 0.143(16) Uani 0.2 2 d S T P F 2
F6 F -0.0185(19) 0.155(4) 0.3248(16) 0.27(2) Uani 0.2 1 d . . P F 2

loop_
_atom_site_aniso_label
_atom_site_aniso_U_11
_atom_site_aniso_U_22
_atom_site_aniso_U_33
_atom_site_aniso_U_23
_atom_site_aniso_U_13
_atom_site_aniso_U_12
Co1 0.03587(19) 0.0434(2) 0.0684(3) 0.00242(16) 0.01571(16) 0.00441(14)
N1 0.0457(12) 0.0556(13) 0.0425(12) 0.0004(10) 0.0102(10) -0.0054(10)
C1 0.104(3) 0.115(4) 0.094(3) 0.007(3) -0.008(3) 0.073(3)
C2 0.126(4) 0.091(3) 0.201(6) 0.099(4) 0.112(4) 0.072(3)
C3 0.070(2) 0.0405(18) 0.195(5) -0.007(2) 0.038(3) 0.0015(16)
C4 0.081(2) 0.055(2) 0.117(3) -0.012(2) 0.041(2) 0.0182(18)
C5 0.0433(16) 0.060(2) 0.129(3) -0.014(2) 0.0179(19) 0.0109(14)
C6 0.0615(16) 0.0568(16) 0.0466(14) 0.0065(12) 0.0252(12) 0.0150(13)
C7 0.0595(18) 0.069(2) 0.108(3) 0.028(2) 0.0529(19) 0.0180(16)
C8 0.0315(14) 0.0567(18) 0.133(3) 0.006(2) 0.0102(17) 0.0019(12)
C9 0.0389(13) 0.0535(16) 0.0592(16) -0.0045(13) -0.0012(11) 0.0033(12)
C10 0.0349(11) 0.0429(13) 0.0388(12) -0.0005(10) 0.0094(9) 0.0071(10)
Co2 0.0287(7) 0.0264(2) 0.0260(7) -0.0005(3) 0.0014(3) -0.0016(3)
C11 0.095(3) 0.0409(16) 0.084(2) -0.0182(15) -0.052(2) 0.0068(17)
C12 0.089(3) 0.0439(17) 0.091(3) 0.0067(16) -0.059(2) -0.0166(17)
C13 0.0625(18) 0.0588(18) 0.0668(19) 0.0124(15) -0.0318(15) -0.0014(15)
C14 0.0744(19) 0.0351(13) 0.0533(15) 0.0026(12) -0.0271(14) 0.0087(13)
C15 0.084(2) 0.0530(17) 0.0386(14) 0.0034(13) -0.0188(15) 0.0008(16)
N2 0.056(3) 0.054(3) 0.052(3) 0.005(2) 0.015(2) 0.009(2)
C15A 0.084(2) 0.0530(17) 0.0386(14) 0.0034(13) -0.0188(15) 0.0008(16)
B1 0.0298(11) 0.0233(11) 0.0218(10) -0.0001(8) 0.0031(8) 0.0014(9)
C16 0.0293(10) 0.0316(10) 0.0175(9) -0.0001(8) 0.0063(7) 0.0001(8)
C17 0.0354(11) 0.0412(12) 0.0294(10) 0.0008(9) 0.0039(9) 0.0042(9)
C18 0.0317(12) 0.0683(18) 0.0371(12) 0.0066(12) 0.0026(9) 0.0078(11)
C19 0.0311(11) 0.0750(18) 0.0292(11) -0.0047(11) 0.0029(9) -0.0130(12)
C20 0.0418(12) 0.0489(14) 0.0338(11) -0.0122(10) 0.0127(9) -0.0161(11)
C21 0.0326(10) 0.0363(11) 0.0291(10) -0.0049(9) 0.0079(8) -0.0017(9)
C22 0.0292(10) 0.0183(9) 0.0307(10) 0.0015(8) 0.0053(8) -0.0021(8)
C23 0.0327(10) 0.0340(11) 0.0300(10) 0.0018(9) 0.0079(8) -0.0001(9)
C24 0.0436(13) 0.0465(14) 0.0431(13) -0.0012(11) 0.0205(10) 0.0009(11)
C25 0.0384(12) 0.0380(13) 0.0603(15) 0.0107(11) 0.0275(11) 0.0050(10)
C26 0.0273(11) 0.0431(13) 0.0603(15) 0.0182(12) 0.0054(10) 0.0015(9)
C27 0.0335(11) 0.0374(12) 0.0378(11) 0.0022(9) 0.0018(9) -0.0001(9)
C28 0.0278(10) 0.0249(10) 0.0257(9) 0.0005(8) 0.0058(8) 0.0038(8)
C29 0.0523(13) 0.0316(11) 0.0242(10) 0.0003(8) 0.0042(9) -0.0018(10)
C30 0.0633(15) 0.0326(12) 0.0324(11) 0.0107(9) 0.0074(10) 0.0028(11)
C31 0.0472(13) 0.0219(10) 0.0469(13) 0.0034(9) 0.0133(10) 0.0017(9)
C32 0.0431(12) 0.0275(11) 0.0407(12) -0.0018(9) 0.0000(10) -0.0036(9)
C33 0.0387(11) 0.0278(11) 0.0299(10) 0.0044(8) -0.0027(8) -0.0009(9)
C34 0.0281(10) 0.0259(10) 0.0231(9) -0.0010(8) 0.0000(7) -0.0036(8)
C35 0.0373(11) 0.0310(11) 0.0271(10) 0.0008(8) 0.0026(8) 0.0023(9)
C36 0.0459(13) 0.0457(13) 0.0250(10) -0.0035(9) 0.0087(9) 0.0023(10)
C37 0.0535(14) 0.0451(13) 0.0233(10) 0.0042(9) 0.0036(9) -0.0076(11)
C38 0.0560(14) 0.0288(11) 0.0308(11) 0.0053(9) -0.0008(10) -0.0037(10)
C39 0.0440(12) 0.0258(10) 0.0268(10) -0.0020(8) 0.0035(9) -0.0012(9)
P1 0.0834(8) 0.0470(6) 0.0718(8) 0.000 -0.0280(6) 0.000
F1 0.1014(18) 0.118(2) 0.178(3) 0.0423(19) -0.0684(18) -0.0359(16)
F2 0.247(10) 0.165(5) 0.164(6) -0.116(5) -0.082(6) 0.074(6)
F3 0.117(3) 0.146(4) 0.152(4) -0.070(4) 0.040(3) 0.007(3)
F4 0.115(19) 0.016(6) 0.48(6) 0.000 -0.22(3) 0.000
F5 0.115(15) 0.013(6) 0.29(5) 0.000 0.01(3) 0.000
F6 0.44(5) 0.22(3) 0.21(2) -0.10(2) 0.22(3) -0.20(3)

loop_
_atom_type_symbol
_atom_type_description
_atom_type_scat_dispersion_real
_atom_type_scat_dispersion_imag
_atom_type_scat_source
C C 0.0033 0.0016 'International Tables Vol C Tables 4.2.6.8 and 6.1.1.4'
H H 0.0000 0.0000 'International Tables Vol C Tables 4.2.6.8 and 6.1.1.4'
N N 0.0061 0.0033 'International Tables Vol C Tables 4.2.6.8 and 6.1.1.4'
B B 0.0013 0.0007 'International Tables Vol C Tables 4.2.6.8 and 6.1.1.4'
F F 0.0171 0.0103 'International Tables Vol C Tables 4.2.6.8 and 6.1.1.4'
P P 0.1023 0.0942 'International Tables Vol C Tables 4.2.6.8 and 6.1.1.4'
Co Co 0.3494 0.9721 'International Tables Vol C Tables 4.2.6.8 and 6.1.1.4'

loop_
_geom_angle_atom_site_label_1
_geom_angle_atom_site_label_2
_geom_angle_atom_site_label_3
_geom_angle
_geom_angle_site_symmetry_1
_geom_angle_site_symmetry_3
C8 Co1 C7 41.32(15) . .
C8 Co1 C1 158.5(2) . .
C7 Co1 C1 122.51(19) . .
C8 Co1 C2 120.5(2) . .
C7 Co1 C2 109.44(15) . .
C1 Co1 C2 43.5(2) . .
C8 Co1 C5 160.66(18) . .
C7 Co1 C5 156.13(18) . .
C1 Co1 C5 39.56(17) . .
C2 Co1 C5 68.89(17) . .
C8 Co1 C3 108.72(16) . .
C7 Co1 C3 128.78(16) . .
C1 Co1 C3 68.8(2) . .
C2 Co1 C3 40.5(2) . .
C5 Co1 C3 66.34(15) . .
C8 Co1 C4 125.55(18) . .
C7 Co1 C4 164.11(17) . .
C1 Co1 C4 66.80(18) . .
C2 Co1 C4 67.42(18) . .
C5 Co1 C4 38.98(15) . .
C3 Co1 C4 38.85(16) . .
C8 Co1 C9 41.03(13) . .
C7 Co1 C9 69.18(13) . .
C1 Co1 C9 159.6(2) . .
C2 Co1 C9 154.0(2) . .
C5 Co1 C9 123.23(15) . .
C3 Co1 C9 118.90(18) . .
C4 Co1 C9 106.42(15) . .
C8 Co1 C6 69.03(14) . .
C7 Co1 C6 41.06(13) . .
C1 Co1 C6 108.16(16) . .
C2 Co1 C6 128.5(2) . .
C5 Co1 C6 120.15(14) . .
C3 Co1 C6 166.77(17) . .
C4 Co1 C6 153.05(14) . .
C9 Co1 C6 68.57(11) . .
C8 Co1 C10 67.20(11) . .
C7 Co1 C10 67.27(11) . .
C1 Co1 C10 125.11(18) . .
C2 Co1 C10 165.4(2) . .
C5 Co1 C10 107.99(12) . .
C3 Co1 C10 152.60(18) . .
C4 Co1 C10 119.76(13) . .
C9 Co1 C10 39.81(10) . .
C6 Co1 C10 39.71(9) . .
C10 N1 H1B 120(2) . .
C10 N1 H1A 119(2) . .
H1B N1 H1A 117(3) . .
C5 C1 C2 106.3(4) . .
C5 C1 Co1 70.8(2) . .
C2 C1 Co1 68.6(2) . .
C5 C1 H1 126.9 . .
C2 C1 H1 126.9 . .
Co1 C1 H1 125.3 . .
C3 C2 C1 104.1(3) . .
C3 C2 Co1 70.0(2) . .
C1 C2 Co1 67.9(2) . .
C3 C2 H2 128.0 . .
C1 C2 H2 128.0 . .
Co1 C2 H2 125.7 . .
C4 C3 C2 109.7(4) . .
C4 C3 Co1 70.9(2) . .
C2 C3 Co1 69.5(2) . .
C4 C3 H3 125.2 . .
C2 C3 H3 125.2 . .
Co1 C3 H3 126.1 . .
C3 C4 C5 110.1(4) . .
C3 C4 Co1 70.3(2) . .
C5 C4 Co1 70.12(19) . .
C3 C4 H4 125.0 . .
C5 C4 H4 125.0 . .
Co1 C4 H4 126.2 . .
C4 C5 C1 109.9(4) . .
C4 C5 Co1 70.89(19) . .
C1 C5 Co1 69.6(2) . .
C4 C5 H5 125.1 . .
C1 C5 H5 125.1 . .
Co1 C5 H5 126.0 . .
C7 C6 C10 107.8(3) . .
C7 C6 Co1 67.89(17) . .
C10 C6 Co1 73.75(15) . .
C7 C6 H6 126.1 . .
C10 C6 H6 126.1 . .
Co1 C6 H6 123.8 . .
C8 C7 C6 108.0(3) . .
C8 C7 Co1 69.16(17) . .
C6 C7 Co1 71.05(15) . .
C8 C7 H7 126.0 . .
C6 C7 H7 126.0 . .
Co1 C7 H7 125.4 . .
C7 C8 C9 108.6(3) . .
C7 C8 Co1 69.52(18) . .
C9 C8 Co1 71.24(15) . .
C7 C8 H8 125.7 . .
C9 C8 H8 125.7 . .
Co1 C8 H8 125.1 . .
C8 C9 C10 107.4(3) . .
C8 C9 Co1 67.74(17) . .
C10 C9 Co1 73.71(14) . .
C8 C9 H9 126.3 . .
C10 C9 H9 126.3 . .
Co1 C9 H9 123.9 . .
N1 C10 C6 126.1(2) . .
N1 C10 C9 126.1(2) . .
C6 C10 C9 107.8(2) . .
N1 C10 Co1 132.56(17) . .
C6 C10 Co1 66.54(14) . .
C9 C10 Co1 66.49(14) . .
Co2 Co2 C15A 124.5(4) 2_655 .
Co2 Co2 C15 124.5(4) 2_655 .
Co2 Co2 C11 111.7(3) 2_655 .
C15A Co2 C11 43.34(14) . .
C15 Co2 C11 43.34(14) . .
Co2 Co2 C13 108.9(4) 2_655 2_655
C15A Co2 C13 120.30(16) . 2_655
C15 Co2 C13 120.30(16) . 2_655
C11 Co2 C13 135.25(18) . 2_655
Co2 Co2 C12 93.5(3) 2_655 2_655
C15A Co2 C12 140.26(18) . 2_655
C15 Co2 C12 140.26(18) . 2_655
C11 Co2 C12 116.21(13) . 2_655
C13 Co2 C12 42.62(15) 2_655 2_655
Co2 Co2 C14 87.5(3) 2_655 .
C15A Co2 C14 42.04(13) . .
C15 Co2 C14 42.04(13) . .
C11 Co2 C14 71.27(13) . .
C13 Co2 C14 129.01(13) 2_655 .
C12 Co2 C14 171.25(13) 2_655 .
Co2 Co2 C14 77.2(3) 2_655 2_655
C15A Co2 C14 126.74(13) . 2_655
C15 Co2 C14 126.74(13) . 2_655
C11 Co2 C14 169.14(16) . 2_655
C13 Co2 C14 40.63(13) 2_655 2_655
C12 Co2 C14 67.99(13) 2_655 2_655
C14 Co2 C14 103.82(15) . 2_655
Co2 Co2 C12 71.5(3) 2_655 .
C15A Co2 C12 68.25(16) . .
C15 Co2 C12 68.25(16) . .
C11 Co2 C12 40.25(17) . .
C13 Co2 C12 163.78(14) 2_655 .
C12 Co2 C12 121.58(18) 2_655 .
C14 Co2 C12 66.95(13) . .
C14 Co2 C12 147.55(17) 2_655 .
Co2 Co2 C13 57.2(3) 2_655 .
C15A Co2 C13 67.39(16) . .
C15 Co2 C13 67.39(16) . .
C11 Co2 C13 68.10(16) . .
C13 Co2 C13 154.77(15) 2_655 .
C12 Co2 C13 146.59(18) 2_655 .
C14 Co2 C13 38.76(12) . .
C14 Co2 C13 114.48(13) 2_655 .
C12 Co2 C13 39.04(13) . .
Co2 Co2 C11 54.9(3) 2_655 2_655
C15A Co2 C11 167.87(13) . 2_655
C15 Co2 C11 167.87(13) . 2_655
C11 Co2 C11 124.54(19) . 2_655
C13 Co2 C11 67.63(16) 2_655 2_655
C12 Co2 C11 38.66(15) 2_655 2_655
C14 Co2 C11 141.86(16) . 2_655
C14 Co2 C11 65.37(12) 2_655 2_655
C12 Co2 C11 101.82(13) . 2_655
C13 Co2 C11 109.71(15) . 2_655
Co2 Co2 C15A 44.0(3) 2_655 2_655
C15A Co2 C15A 152.78(16) . 2_655
C11 Co2 C15A 152.84(17) . 2_655
C13 Co2 C15A 65.04(15) 2_655 2_655
C12 Co2 C15A 63.59(16) 2_655 2_655
C14 Co2 C15A 112.14(12) . 2_655
C14 Co2 C15A 37.80(12) 2_655 2_655
C12 Co2 C15A 114.46(16) . 2_655
C13 Co2 C15A 97.22(13) . 2_655
C11 Co2 C15A 37.03(12) 2_655 2_655
C12 C11 C15A 106.8(3) . .
C12 C11 C15 106.8(3) . .
C12 C11 Co2 76.9(2) . .
C15A C11 Co2 67.67(16) . .
C15 C11 Co2 67.67(16) . .
C12 C11 Co2 63.5(2) . 2_655
C15A C11 Co2 74.40(18) . 2_655
C15 C11 Co2 74.40(18) . 2_655
Co2 C11 Co2 13.49(6) . 2_655
C12 C11 H11 126.6 . .
C15 C11 H11 126.6 . .
Co2 C11 H11 120.6 . .
Co2 C11 H11 126.9 2_655 .
C11 C12 C13 108.8(3) . .
C11 C12 Co2 77.88(19) . 2_655
C13 C12 Co2 65.82(16) . 2_655
C11 C12 Co2 62.83(17) . .
C13 C12 Co2 72.69(17) . .
Co2 C12 Co2 15.07(4) 2_655 .
C11 C12 H12 125.6 . .
C13 C12 H12 125.6 . .
Co2 C12 H12 122.2 2_655 .
Co2 C12 H12 130.4 . .
C14 C13 C12 107.8(3) . .
C14 C13 Co2 75.76(17) . 2_655
C12 C13 Co2 71.56(17) . 2_655
C14 C13 Co2 65.48(16) . .
C12 C13 Co2 68.27(18) . .
Co2 C13 Co2 13.87(6) 2_655 .
C14 C13 H13 126.1 . .
C12 C13 H13 126.1 . .
Co2 C13 H13 118.5 2_655 .
Co2 C13 H13 131.8 . .
C13 C14 C15A 107.3(3) . .
C13 C14 C15 107.3(3) . .
C13 C14 Co2 75.75(16) . .
C15A C14 Co2 64.22(15) . .
C15 C14 Co2 64.22(15) . .
C13 C14 Co2 63.61(15) . 2_655
C15A C14 Co2 78.03(16) . 2_655
C15 C14 Co2 78.03(16) . 2_655
Co2 C14 Co2 15.27(4) . 2_655
C13 C14 H14 126.3 . .
C15 C14 H14 126.3 . .
Co2 C14 H14 125.1 . .
Co2 C14 H14 123.4 2_655 .
C11 C15 C14 109.1(3) . .
C11 C15 Co2 68.99(18) . .
C14 C15 Co2 73.74(17) . .
C11 C15 Co2 68.6(2) . 2_655
C14 C15 Co2 64.16(16) . 2_655
Co2 C15 Co2 11.53(7) . 2_655
C11 C15 H15 125.5 . .
C14 C15 H15 125.5 . .
Co2 C15 H15 123.4 . .
Co2 C15 H15 133.7 2_655 .
C15A N2 H2A 115(4) . .
C15A N2 H2B 117(5) . .
H2A N2 H2B 120(6) . .
N2 C15A C11 124.4(5) . .
N2 C15A C14 126.3(4) . .
C11 C15A C14 109.1(3) . .
N2 C15A Co2 127.4(4) . .
C11 C15A Co2 68.99(18) . .
C14 C15A Co2 73.74(17) . .
N2 C15A Co2 137.8(3) . 2_655
C11 C15A Co2 68.6(2) . 2_655
C14 C15A Co2 64.16(16) . 2_655
Co2 C15A Co2 11.53(7) . 2_655
C22 B1 C28 103.85(15) . .
C22 B1 C16 111.15(15) . .
C28 B1 C16 114.18(16) . .
C22 B1 C34 111.65(16) . .
C28 B1 C34 112.42(16) . .
C16 B1 C34 103.84(15) . .
C17 C16 C21 114.86(19) . .
C17 C16 B1 124.36(18) . .
C21 C16 B1 120.48(17) . .
C18 C17 C16 122.7(2) . .
C18 C17 H17 118.6 . .
C16 C17 H17 118.6 . .
C19 C18 C17 120.3(2) . .
C19 C18 H18 119.8 . .
C17 C18 H18 119.8 . .
C18 C19 C20 119.2(2) . .
C18 C19 H19 120.4 . .
C20 C19 H19 120.4 . .
C19 C20 C21 119.7(2) . .
C19 C20 H20 120.1 . .
C21 C20 H20 120.1 . .
C20 C21 C16 123.2(2) . .
C20 C21 H21 118.4 . .
C16 C21 H21 118.4 . .
C23 C22 C27 115.02(18) . .
C23 C22 B1 122.53(17) . .
C27 C22 B1 122.27(18) . .
C24 C23 C22 122.8(2) . .
C24 C23 H23 118.6 . .
C22 C23 H23 118.6 . .
C25 C24 C23 120.1(2) . .
C25 C24 H24 119.9 . .
C23 C24 H24 119.9 . .
C26 C25 C24 119.4(2) . .
C26 C25 H25 120.3 . .
C24 C25 H25 120.3 . .
C25 C26 C27 120.1(2) . .
C25 C26 H26 119.9 . .
C27 C26 H26 119.9 . .
C26 C27 C22 122.5(2) . .
C26 C27 H27 118.7 . .
C22 C27 H27 118.7 . .
C29 C28 C33 114.67(18) . .
C29 C28 B1 122.82(17) . .
C33 C28 B1 122.04(17) . .
C30 C29 C28 122.7(2) . .
C30 C29 H29 118.6 . .
C28 C29 H29 118.6 . .
C31 C30 C29 120.8(2) . .
C31 C30 H30 119.6 . .
C29 C30 H30 119.6 . .
C30 C31 C32 118.4(2) . .
C30 C31 H31 120.8 . .
C32 C31 H31 120.8 . .
C31 C32 C33 120.4(2) . .
C31 C32 H32 119.8 . .
C33 C32 H32 119.8 . .
C32 C33 C28 122.96(19) . .
C32 C33 H33 118.5 . .
C28 C33 H33 118.5 . .
C35 C34 C39 115.23(18) . .
C35 C34 B1 121.49(17) . .
C39 C34 B1 122.89(17) . .
C36 C35 C34 122.7(2) . .
C36 C35 H35 118.6 . .
C34 C35 H35 118.6 . .
C37 C36 C35 120.3(2) . .
C37 C36 H36 119.8 . .
C35 C36 H36 119.8 . .
C36 C37 C38 118.6(2) . .
C36 C37 H37 120.7 . .
C38 C37 H37 120.7 . .
C37 C38 C39 120.5(2) . .
C37 C38 H38 119.7 . .
C39 C38 H38 119.7 . .
C38 C39 C34 122.7(2) . .
C38 C39 H39 118.7 . .
C34 C39 H39 118.7 . .
F6 P1 F6 173(3) . 2
F6 P1 F5 86.6(13) . .
F6 P1 F5 86.6(13) 2 .
F6 P1 F4 93.4(13) . .
F6 P1 F4 93.4(13) 2 .
F5 P1 F4 180.0 . .
F3 P1 F3 88.5(4) 2 .
F6 P1 F1 93.2(16) . 2
F6 P1 F1 86.8(16) 2 2
F5 P1 F1 89.71(11) . 2
F4 P1 F1 90.29(11) . 2
F3 P1 F1 89.8(2) 2 2
F3 P1 F1 90.6(2) . 2
F6 P1 F1 86.8(16) . .
F6 P1 F1 93.2(16) 2 .
F5 P1 F1 89.71(11) . .
F4 P1 F1 90.29(11) . .
F3 P1 F1 90.6(2) 2 .
F3 P1 F1 89.8(2) . .
F1 P1 F1 179.4(2) 2 .
F3 P1 F2 178.7(4) 2 2
F3 P1 F2 90.3(3) . 2
F1 P1 F2 90.6(3) 2 2
F1 P1 F2 89.0(3) . 2
F3 P1 F2 90.3(3) 2 .
F3 P1 F2 178.7(4) . .
F1 P1 F2 89.0(3) 2 .
F1 P1 F2 90.6(3) . .
F2 P1 F2 91.0(6) 2 .

loop_
_geom_bond_atom_site_label_1
_geom_bond_atom_site_label_2
_geom_bond_distance
_geom_bond_site_symmetry_2
Co1 C8 1.990(3) .
Co1 C7 1.994(3) .
Co1 C1 2.001(3) .
Co1 C2 2.011(3) .
Co1 C5 2.016(3) .
Co1 C3 2.018(4) .
Co1 C4 2.025(3) .
Co1 C9 2.036(3) .
Co1 C6 2.036(3) .
Co1 C10 2.131(2) .
N1 C10 1.340(3) .
N1 H1B 0.910(18) .
N1 H1A 0.899(18) .
C1 C5 1.359(6) .
C1 C2 1.485(7) .
C1 H1 0.9500 .
C2 C3 1.395(7) .
C2 H2 0.9500 .
C3 C4 1.345(5) .
C3 H3 0.9500 .
C4 C5 1.348(5) .
C4 H4 0.9500 .
C5 H5 0.9500 .
C6 C7 1.414(5) .
C6 C10 1.418(3) .
C6 H6 0.9500 .
C7 C8 1.406(5) .
C7 H7 0.9500 .
C8 C9 1.411(4) .
C8 H8 0.9500 .
C9 C10 1.421(4) .
C9 H9 0.9500 .
Co2 Co2 0.5456(12) 2_655
Co2 C15A 1.895(3) .
Co2 C15 1.895(3) .
Co2 C11 1.913(3) .
Co2 C13 1.913(3) 2_655
Co2 C12 1.989(3) 2_655
Co2 C14 2.021(3) .
Co2 C14 2.070(3) 2_655
Co2 C12 2.094(3) .
Co2 C13 2.152(3) .
Co2 C11 2.174(4) 2_655
Co2 C15A 2.250(3) 2_655
C11 C12 1.389(6) .
C11 C15A 1.406(4) .
C11 C15 1.406(4) .
C11 Co2 2.174(4) 2_655
C11 H11 0.9500 .
C12 C13 1.420(5) .
C12 Co2 1.989(3) 2_655
C12 H12 0.9500 .
C13 C14 1.391(4) .
C13 Co2 1.913(3) 2_655
C13 H13 0.9500 .
C14 C15A 1.410(4) .
C14 C15 1.410(4) .
C14 Co2 2.070(3) 2_655
C14 H14 0.9500 .
C15 Co2 2.250(3) 2_655
C15 H15 0.9500 .
N2 C15A 1.112(6) .
N2 H2A 0.87(2) .
N2 H2B 0.88(2) .
C15A Co2 2.250(3) 2_655
B1 C22 1.637(3) .
B1 C28 1.641(3) .
B1 C16 1.646(3) .
B1 C34 1.649(3) .
C16 C17 1.397(3) .
C16 C21 1.402(3) .
C17 C18 1.397(3) .
C17 H17 0.9500 .
C18 C19 1.371(4) .
C18 H18 0.9500 .
C19 C20 1.385(4) .
C19 H19 0.9500 .
C20 C21 1.390(3) .
C20 H20 0.9500 .
C21 H21 0.9500 .
C22 C23 1.399(3) .
C22 C27 1.401(3) .
C23 C24 1.385(3) .
C23 H23 0.9500 .
C24 C25 1.375(4) .
C24 H24 0.9500 .
C25 C26 1.371(4) .
C25 H25 0.9500 .
C26 C27 1.390(3) .
C26 H26 0.9500 .
C27 H27 0.9500 .
C28 C29 1.400(3) .
C28 C33 1.400(3) .
C29 C30 1.389(3) .
C29 H29 0.9500 .
C30 C31 1.374(3) .
C30 H30 0.9500 .
C31 C32 1.379(3) .
C31 H31 0.9500 .
C32 C33 1.390(3) .
C32 H32 0.9500 .
C33 H33 0.9500 .
C34 C35 1.398(3) .
C34 C39 1.399(3) .
C35 C36 1.393(3) .
C35 H35 0.9500 .
C36 C37 1.381(3) .
C36 H36 0.9500 .
C37 C38 1.383(3) .
C37 H37 0.9500 .
C38 C39 1.388(3) .
C38 H38 0.9500 .
C39 H39 0.9500 .
P1 F6 1.43(2) .
P1 F6 1.43(2) 2
P1 F5 1.464(16) .
P1 F4 1.491(15) .
P1 F3 1.552(4) 2
P1 F3 1.552(4) .
P1 F1 1.566(2) 2
P1 F1 1.566(2) .
P1 F2 1.578(5) 2
P1 F2 1.578(5) .

loop_
_geom_torsion_atom_site_label_1
_geom_torsion_atom_site_label_2
_geom_torsion_atom_site_label_3
_geom_torsion_atom_site_label_4
_geom_torsion
_geom_torsion_site_symmetry_1
_geom_torsion_site_symmetry_4
C5 C1 C2 C3 0.0(4) . .
Co1 C1 C2 C3 61.2(2) . .
C5 C1 C2 Co1 -61.2(2) . .
C1 C2 C3 C4 -0.1(4) . .
Co1 C2 C3 C4 59.6(3) . .
C1 C2 C3 Co1 -59.7(2) . .
C2 C3 C4 C5 0.2(4) . .
Co1 C3 C4 C5 59.0(2) . .
C2 C3 C4 Co1 -58.8(3) . .
C3 C4 C5 C1 -0.2(4) . .
Co1 C4 C5 C1 58.9(2) . .
C3 C4 C5 Co1 -59.1(3) . .
C2 C1 C5 C4 0.1(4) . .
Co1 C1 C5 C4 -59.6(2) . .
C2 C1 C5 Co1 59.8(2) . .
C10 C6 C7 C8 3.9(3) . .
Co1 C6 C7 C8 -59.5(2) . .
C10 C6 C7 Co1 63.43(18) . .
C6 C7 C8 C9 -0.1(3) . .
Co1 C7 C8 C9 -60.8(2) . .
C6 C7 C8 Co1 60.7(2) . .
C7 C8 C9 C10 -3.8(3) . .
Co1 C8 C9 C10 -63.50(18) . .
C7 C8 C9 Co1 59.7(2) . .
C7 C6 C10 N1 173.7(2) . .
Co1 C6 C10 N1 -126.6(2) . .
C7 C6 C10 C9 -6.2(3) . .
Co1 C6 C10 C9 53.43(17) . .
C7 C6 C10 Co1 -59.66(19) . .
C8 C9 C10 N1 -173.8(2) . .
Co1 C9 C10 N1 126.6(2) . .
C8 C9 C10 C6 6.2(3) . .
Co1 C9 C10 C6 -53.46(17) . .
C8 C9 C10 Co1 59.64(18) . .
C15A C11 C12 C13 3.4(3) . .
C15 C11 C12 C13 3.4(3) . .
Co2 C11 C12 C13 -58.1(2) . .
Co2 C11 C12 C13 -58.93(19) 2_655 .
C15A C11 C12 Co2 62.3(2) . 2_655
C15 C11 C12 Co2 62.3(2) . 2_655
Co2 C11 C12 Co2 0.84(7) . 2_655
C15A C11 C12 Co2 61.47(18) . .
C15 C11 C12 Co2 61.47(18) . .
Co2 C11 C12 Co2 -0.84(7) 2_655 .
C11 C12 C13 C14 -1.1(3) . .
Co2 C12 C13 C14 -67.71(19) 2_655 .
Co2 C12 C13 C14 -53.35(19) . .
C11 C12 C13 Co2 66.6(2) . 2_655
Co2 C12 C13 Co2 14.36(5) . 2_655
C11 C12 C13 Co2 52.3(2) . .
Co2 C12 C13 Co2 -14.36(5) 2_655 .
C12 C13 C14 C15A -1.7(3) . .
Co2 C13 C14 C15A -66.59(19) 2_655 .
Co2 C13 C14 C15A -56.68(17) . .
C12 C13 C14 C15 -1.7(3) . .
Co2 C13 C14 C15 -66.59(19) 2_655 .
Co2 C13 C14 C15 -56.68(17) . .
C12 C13 C14 Co2 55.00(19) . .
Co2 C13 C14 Co2 -9.91(7) 2_655 .
C12 C13 C14 Co2 64.91(18) . 2_655
Co2 C13 C14 Co2 9.91(7) . 2_655
C12 C11 C15 C14 -4.5(3) . .
Co2 C11 C15 C14 63.25(19) . .
Co2 C11 C15 C14 50.88(19) 2_655 .
C12 C11 C15 Co2 -67.7(2) . .
Co2 C11 C15 Co2 -12.37(7) 2_655 .
C12 C11 C15 Co2 -55.3(2) . 2_655
Co2 C11 C15 Co2 12.37(7) . 2_655
C13 C14 C15 C11 3.8(3) . .
Co2 C14 C15 C11 -60.26(19) . .
Co2 C14 C15 C11 -53.4(2) 2_655 .
C13 C14 C15 Co2 64.08(19) . .
Co2 C14 C15 Co2 6.91(7) 2_655 .
C13 C14 C15 Co2 57.18(17) . 2_655
Co2 C14 C15 Co2 -6.91(7) . 2_655
Co2 Co2 C15 C11 85.7(3) 2_655 .
C13 Co2 C15 C11 -125.4(2) 2_655 .
C12 Co2 C15 C11 -74.5(3) 2_655 .
C14 Co2 C15 C11 118.5(3) . .
C14 Co2 C15 C11 -174.0(2) 2_655 .
C12 Co2 C15 C11 39.2(2) . .
C13 Co2 C15 C11 81.5(2) . .
C11 Co2 C15 C11 3.0(10) 2_655 .
Co2 Co2 C15 C14 -32.8(2) 2_655 .
C11 Co2 C15 C14 -118.5(3) . .
C13 Co2 C15 C14 116.1(2) 2_655 .
C12 Co2 C15 C14 167.1(2) 2_655 .
C14 Co2 C15 C14 67.5(3) 2_655 .
C12 Co2 C15 C14 -79.2(2) . .
C13 Co2 C15 C14 -36.93(17) . .
C11 Co2 C15 C14 -115.4(8) 2_655 .
C11 Co2 C15 Co2 -85.7(3) . 2_655
C13 Co2 C15 Co2 148.9(2) 2_655 2_655
C12 Co2 C15 Co2 -160.1(3) 2_655 2_655
C14 Co2 C15 Co2 32.8(2) . 2_655
C14 Co2 C15 Co2 100.27(18) 2_655 2_655
C12 Co2 C15 Co2 -46.4(2) . 2_655
C13 Co2 C15 Co2 -4.15(18) . 2_655
C11 Co2 C15 Co2 -82.6(9) 2_655 2_655
C12 C11 C15A N2 170.6(4) . .
Co2 C11 C15A N2 -121.7(4) . .
Co2 C11 C15A N2 -134.1(4) 2_655 .
C12 C11 C15A C14 -4.5(3) . .
Co2 C11 C15A C14 63.25(19) . .
Co2 C11 C15A C14 50.88(19) 2_655 .
C12 C11 C15A Co2 -67.7(2) . .
Co2 C11 C15A Co2 -12.37(7) 2_655 .
C12 C11 C15A Co2 -55.3(2) . 2_655
Co2 C11 C15A Co2 12.37(7) . 2_655
C13 C14 C15A N2 -171.1(4) . .
Co2 C14 C15A N2 124.8(5) . .
Co2 C14 C15A N2 131.7(4) 2_655 .
C13 C14 C15A C11 3.8(3) . .
Co2 C14 C15A C11 -60.26(19) . .
Co2 C14 C15A C11 -53.4(2) 2_655 .
C13 C14 C15A Co2 64.08(19) . .
Co2 C14 C15A Co2 6.91(7) 2_655 .
C13 C14 C15A Co2 57.18(17) . 2_655
Co2 C14 C15A Co2 -6.91(7) . 2_655
Co2 Co2 C15A N2 -156.3(4) 2_655 .
C11 Co2 C15A N2 118.0(5) . .
C13 Co2 C15A N2 -7.4(5) 2_655 .
C12 Co2 C15A N2 43.5(5) 2_655 .
C14 Co2 C15A N2 -123.6(5) . .
C14 Co2 C15A N2 -56.1(5) 2_655 .
C12 Co2 C15A N2 157.2(5) . .
C13 Co2 C15A N2 -160.5(5) . .
C11 Co2 C15A N2 121.0(8) 2_655 .
C15A Co2 C15A N2 -101.3(4) 2_655 .
Co2 Co2 C15A C11 85.7(3) 2_655 .
C13 Co2 C15A C11 -125.4(2) 2_655 .
C12 Co2 C15A C11 -74.5(3) 2_655 .
C14 Co2 C15A C11 118.5(3) . .
C14 Co2 C15A C11 -174.0(2) 2_655 .
C12 Co2 C15A C11 39.2(2) . .
C13 Co2 C15A C11 81.5(2) . .
C11 Co2 C15A C11 3.0(10) 2_655 .
C15A Co2 C15A C11 140.7(3) 2_655 .
Co2 Co2 C15A C14 -32.8(2) 2_655 .
C11 Co2 C15A C14 -118.5(3) . .
C13 Co2 C15A C14 116.1(2) 2_655 .
C12 Co2 C15A C14 167.1(2) 2_655 .
C14 Co2 C15A C14 67.5(3) 2_655 .
C12 Co2 C15A C14 -79.2(2) . .
C13 Co2 C15A C14 -36.93(17) . .
C11 Co2 C15A C14 -115.4(8) 2_655 .
C15A Co2 C15A C14 22.3(3) 2_655 .
C11 Co2 C15A Co2 -85.7(3) . 2_655
C13 Co2 C15A Co2 148.9(2) 2_655 2_655
C12 Co2 C15A Co2 -160.1(3) 2_655 2_655
C14 Co2 C15A Co2 32.8(2) . 2_655
C14 Co2 C15A Co2 100.27(18) 2_655 2_655
C12 Co2 C15A Co2 -46.4(2) . 2_655
C13 Co2 C15A Co2 -4.15(18) . 2_655
C11 Co2 C15A Co2 -82.6(9) 2_655 2_655
C15A Co2 C15A Co2 55.04(10) 2_655 2_655
C22 B1 C16 C17 -140.90(19) . .
C28 B1 C16 C17 -23.8(3) . .
C34 B1 C16 C17 98.9(2) . .
C22 B1 C16 C21 45.8(2) . .
C28 B1 C16 C21 162.86(17) . .
C34 B1 C16 C21 -74.4(2) . .
C21 C16 C17 C18 0.6(3) . .
B1 C16 C17 C18 -173.01(19) . .
C16 C17 C18 C19 -0.1(3) . .
C17 C18 C19 C20 -0.5(3) . .
C18 C19 C20 C21 0.5(3) . .
C19 C20 C21 C16 0.1(3) . .
C17 C16 C21 C20 -0.6(3) . .
B1 C16 C21 C20 173.30(18) . .
C28 B1 C22 C23 -93.1(2) . .
C16 B1 C22 C23 30.1(2) . .
C34 B1 C22 C23 145.52(18) . .
C28 B1 C22 C27 81.8(2) . .
C16 B1 C22 C27 -155.03(18) . .
C34 B1 C22 C27 -39.6(2) . .
C27 C22 C23 C24 1.6(3) . .
B1 C22 C23 C24 176.8(2) . .
C22 C23 C24 C25 -1.0(3) . .
C23 C24 C25 C26 -0.3(4) . .
C24 C25 C26 C27 0.9(4) . .
C25 C26 C27 C22 -0.3(3) . .
C23 C22 C27 C26 -0.9(3) . .
B1 C22 C27 C26 -176.2(2) . .
C22 B1 C28 C29 81.5(2) . .
C16 B1 C28 C29 -39.7(3) . .
C34 B1 C28 C29 -157.69(19) . .
C22 B1 C28 C33 -90.3(2) . .
C16 B1 C28 C33 148.51(18) . .
C34 B1 C28 C33 30.5(3) . .
C33 C28 C29 C30 0.0(3) . .
B1 C28 C29 C30 -172.3(2) . .
C28 C29 C30 C31 0.4(4) . .
C29 C30 C31 C32 -0.7(4) . .
C30 C31 C32 C33 0.6(3) . .
C31 C32 C33 C28 -0.2(3) . .
C29 C28 C33 C32 -0.1(3) . .
B1 C28 C33 C32 172.3(2) . .
C22 B1 C34 C35 155.37(18) . .
C28 B1 C34 C35 39.1(3) . .
C16 B1 C34 C35 -84.8(2) . .
C22 B1 C34 C39 -32.2(3) . .
C28 B1 C34 C39 -148.42(18) . .
C16 B1 C34 C39 87.7(2) . .
C39 C34 C35 C36 -0.8(3) . .
B1 C34 C35 C36 172.25(19) . .
C34 C35 C36 C37 0.3(3) . .
C35 C36 C37 C38 0.4(3) . .
C36 C37 C38 C39 -0.6(3) . .
C37 C38 C39 C34 0.2(3) . .
C35 C34 C39 C38 0.5(3) . .
B1 C34 C39 C38 -172.4(2) . .
